data_9010962
loop_
_publ_author_name
'Fortes, A. D.'
'Wood, I. G.'
'Knight, K. S.'

_publ_section_title
;The crystal structure and thermal expansion tensor of MgSO4-11D2O
 (meridianiite) determined by neutron powder diffraction Locality: synthetic
 Sample: T = 250 K
;
_journal_name_full 'Physics and Chemistry of Minerals'
_journal_page_first 207
_journal_page_last 221
_journal_paper_doi 10.1007/s00269-008-0214-x
_journal_volume 35
_journal_year 2008
_chemical_formula_structural MgSO4*11D2O
_chemical_formula_sum 'D22 Mg O15 S'
_chemical_name_mineral 'Meridianiite (deuterated)'
_space_group_IT_number 2
_symmetry_space_group_name_Hall '-P 1'
_symmetry_space_group_name_H-M 'P -1'
_cell_angle_alpha 88.118
_cell_angle_beta 89.481
_cell_angle_gamma 62.6891
_cell_formula_units_Z 2
_cell_length_a 6.7508
_cell_length_b 6.8146
_cell_length_c 17.2924
_cell_volume 706.446
_diffrn_ambient_temperature 250
_exptl_crystal_density_diffrn 1.601
_cod_original_cell_volume 706.445
_cod_original_formula_sum 'Mg S O15 D22'
_cod_database_code 9010962

loop_
_symmetry_equiv_pos_as_xyz
x,y,z
-x,-y,-z

loop_
_atom_site_label
_atom_site_fract_x
_atom_site_fract_y
_atom_site_fract_z
_atom_site_U_iso_or_equiv
_atom_site_type_symbol
_atom_site_attached_hydrogens
Mg1 0.00000 0.00000 0.00000 0.01910 Mg 0
Mg2 0.00000 0.00000 0.50000 0.01400 Mg 0
S 0.39440 0.32710 0.20130 0.02540 S 0
O1 0.31190 0.33730 0.12320 0.02250 O 0
O2 0.22480 0.43430 0.25400 0.04060 O 0
O3 0.52670 0.08850 0.22650 0.03270 O 0
O4 0.55310 0.41730 0.19970 0.03890 O 0
Ow1 0.66810 0.16330 0.00800 0.04070 O 0
Ow2 0.98970 -0.27170 0.05460 0.03520 O 0
Ow3 0.04530 0.10900 0.10470 0.03940 O 0
Ow4 0.14790 -0.10940 0.39440 0.02890 O 0
Ow5 0.80100 -0.15560 0.48390 0.04100 O 0
Ow6 0.76130 0.27870 0.44510 0.03400 O 0
Ow7 0.31570 0.39750 0.41150 0.02800 O 0
Ow8 0.60320 -0.24310 0.11840 0.02910 O 0
Ow9 0.56260 -0.14260 0.36020 0.02580 O 0
Ow10 0.83030 0.43360 0.30640 0.03430 O 0
Ow11 0.99500 -0.09850 0.24560 0.03670 O 0
D1a 0.56640 0.22990 0.04970 0.04820 D 0
D1b 0.56710 0.19330 -0.03450 0.04740 D 0
D2a 0.11470 -0.39930 0.07470 0.04630 D 0
D2b 0.85130 -0.26980 0.07550 0.04050 D 0
D3a 0.04040 0.04160 0.15310 0.03840 D 0
D3b 0.12440 0.19250 0.11040 0.04480 D 0
D4a 0.29690 -0.12300 0.38620 0.03140 D 0
D4b 0.08460 -0.08520 0.34420 0.03350 D 0
D5a 0.77520 -0.24190 0.52380 0.04400 D 0
D5b 0.71600 -0.14520 0.43910 0.03910 D 0
D6a 0.79400 0.32730 0.39720 0.04030 D 0
D6b 0.60680 0.30500 0.43770 0.03250 D 0
D7a 0.28000 0.40800 0.35860 0.03860 D 0
D7b 0.23010 0.55070 0.42730 0.05030 D 0
D8a 0.55660 -0.13110 0.15530 0.03800 D 0
D8b 0.58600 -0.36140 0.14320 0.04170 D 0
D9a 0.54100 -0.04500 0.31500 0.03400 D 0
D9b 0.65650 -0.28960 0.34060 0.03430 D 0
D10a 0.74520 0.41810 0.26610 0.04080 D 0
D10b 0.97040 0.41460 0.28390 0.04070 D 0
D11a 0.05950 -0.25240 0.24060 0.03940 D 0
D11b 0.83850 -0.04040 0.23890 0.04130 D 0

loop_
_cod_changelog_entry_id
_cod_changelog_entry_author
_cod_changelog_entry_date
_cod_changelog_entry_text
1
;cod-tools version 3.8.0
Id: cif_guess_AMCSD_atom_types 9581 2023-05-17 12:35:41Z saulius
;
2023-05-18T08:43:37+03:00
;Derived atom types and hydrogen counts
from atom names that follow the AMCSD naming convention
(Wat == water, O-H == hydroxyl).
;

_database_code_amcsd 0009132
